data_7050561
loop_
_publ_author_name
'Grosshans, Philippe'
'Jouaiti, Abdelaziz'
'Hosseini, Mir Wais'
'Kyritsakas, Nathalie'

_publ_section_title
;
 Gradual increase in the dimensionality of cobalt and mercury
 coordination networks based on conformation of tetradentate tectons
;
_journal_issue 5
_journal_name_full 'New Journal of Chemistry'
_journal_page_first 793
_journal_paper_doi 10.1039/b301351k
_journal_volume 27
_journal_year 2003
_chemical_formula_moiety 'C32 H27 Cl11 Co N4 O8'
_chemical_formula_sum 'C32 H27 Cl11 Co N4 O8'
_chemical_formula_weight 1044.51
_space_group_IT_number 56
_symmetry_cell_setting orthorhombic
_symmetry_space_group_name_Hall '-P 2ab 2ac'
_symmetry_space_group_name_H-M 'P c c n'
_cell_angle_alpha 90
_cell_angle_beta 90
_cell_angle_gamma 90
_cell_formula_units_Z 4
_cell_length_a 12.2414(2)
_cell_length_b 13.1257(2)
_cell_length_c 27.1081(4)
_cell_measurement_temperature 173
_cell_volume 4355.65(12)
_computing_publication_material CIFGEN_IN_OpenMoleN_(_1997)
_computing_structure_refinement LSFM_OpenMoleN_(_1997)
_computing_structure_solution Direct_methods_(SIR,_Burla_et_al.,_1989)
_diffrn_ambient_temperature 173
_diffrn_measurement_details
;
7020 reflections were collected using program Collect
("Collect" Data collection software, Nonius B.V., 1998)
The conditions were as follow : crystal to detector distance =  36. mm.
Scan angle =  1.2 deg 1 scans of   80 sec per frame.
Data collection was divided into  2 set(s)
with the following starting angles and number of frames :

Set 1 Theta =    8.80 Omega =    0.00 Kappa =    0.00  183 frames
Set 2 Theta =   -8.50 Kappa = -173.00 Phi   =    0.00   38 frames
Friedel pairs were averaged. Internal R = 0.04
;
_diffrn_measurement_device_type KappaCCD
_diffrn_measurement_method '\p scans'
_diffrn_radiation_monochromator graphite
_diffrn_radiation_type Mo-K\a
_diffrn_radiation_wavelength 0.71073
_diffrn_reflns_av_R_equivalents 0.040
_diffrn_reflns_av_sigmaI/netI 0.333
_diffrn_reflns_limit_h_max 17
_diffrn_reflns_limit_h_min 0
_diffrn_reflns_limit_k_max 18
_diffrn_reflns_limit_k_min 0
_diffrn_reflns_limit_l_max 38
_diffrn_reflns_limit_l_min 0
_diffrn_reflns_number 7020
_diffrn_reflns_theta_max 30.04
_diffrn_reflns_theta_min 2.5
_diffrn_source xray_tube
_diffrn_standards_decay_% 0
_exptl_absorpt_coefficient_mu 1.120
_exptl_absorpt_correction_T_max 0.935
_exptl_absorpt_correction_T_min 0.798
_exptl_absorpt_correction_type refdelf_(Walker_&_Stuart,_1983)
_exptl_crystal_colour pink
_exptl_crystal_density_diffrn 1.59
_exptl_crystal_density_method none
_exptl_crystal_description prism
_exptl_crystal_F_000 2100
_exptl_crystal_size_max 0.20
_exptl_crystal_size_mid 0.06
_exptl_crystal_size_min 0.06
_refine_diff_density_max 1.044
_refine_diff_density_min -0.400
_refine_ls_extinction_method none
_refine_ls_goodness_of_fit_all 1.453
_refine_ls_goodness_of_fit_ref 1.069
_refine_ls_hydrogen_treatment noref
_refine_ls_matrix_type full
_refine_ls_number_constraints 9
_refine_ls_number_parameters 240
_refine_ls_number_reflns 4594
_refine_ls_number_restraints 11
_refine_ls_R_factor_all 0.109
_refine_ls_R_factor_gt 0.080
_refine_ls_shift/esd_mean 0.004
_refine_ls_shift/su_max 0.016
_refine_ls_structure_factor_coef F
_refine_ls_weighting_scheme sigma
_refine_ls_wR_factor_all 0.199
_refine_ls_wR_factor_ref 0.093
_reflns_number_gt 4594
_reflns_number_total 7020
_reflns_threshold_expression >3.0\s(I)
_cod_data_source_file b301351k.txt
_cod_data_source_block st1168
_cod_original_cell_volume 4355.6(1)
_cod_database_code 7050561

loop_
_symmetry_equiv_pos_as_xyz
x,y,z
1/2-x,1/2-y,+z
-x,1/2+y,1/2-z
1/2+x,-y,1/2-z
-x,-y,-z
1/2+x,1/2+y,-z
+x,1/2-y,1/2+z
1/2-x,+y,1/2+z

loop_
_atom_site_aniso_label
_atom_site_aniso_U_11
_atom_site_aniso_U_22
_atom_site_aniso_U_33
_atom_site_aniso_U_12
_atom_site_aniso_U_13
_atom_site_aniso_U_23
_atom_site_aniso_type_symbol
CO 0.0134(3) 0.0145(3) 0.0114(3) 0.0015(3) 0.0000 0.0000 Co
CL1 0.0214(4) 0.0188(4) 0.0235(4) 0.0064(4) 0.0004(4) 0.0022(4) Cl
N1 0.022(2) 0.018(2) 0.018(2) -0.000(1) 0.006(1) -0.001(1) N
C1 0.035(2) 0.019(2) 0.038(2) -0.002(2) 0.017(2) -0.005(2) C
C2 0.045(3) 0.019(2) 0.052(3) -0.009(2) 0.027(2) -0.007(2) C
C3 0.033(2) 0.024(2) 0.037(2) -0.005(2) 0.019(2) -0.003(2) C
C4 0.022(2) 0.021(2) 0.020(2) -0.001(2) 0.007(2) -0.001(2) C
C5 0.022(2) 0.018(2) 0.019(2) -0.000(2) 0.006(2) -0.002(2) C
C6 0.022(2) 0.022(2) 0.023(2) -0.004(2) 0.011(2) -0.002(2) C
O1 0.056(2) 0.021(2) 0.049(2) -0.007(2) 0.033(2) -0.006(2) O
O2 0.025(1) 0.023(1) 0.021(1) -0.003(1) 0.012(1) -0.004(1) O
C7 0.018(2) 0.019(2) 0.016(2) 0.000(2) 0.004(1) -0.003(2) C
C8 0.012(2) 0.021(2) 0.012(2) 0.004(3) 0.0000 0.0000 C
C9 0.015(2) 0.023(2) 0.017(2) 0.002(2) -0.004(1) -0.001(2) C
O3 0.027(1) 0.024(1) 0.024(1) 0.005(1) -0.015(1) -0.005(1) O
C10 0.025(2) 0.026(2) 0.019(2) 0.001(2) -0.009(2) -0.002(2) C
O4 0.052(2) 0.021(2) 0.049(2) 0.003(2) -0.031(2) -0.002(2) O
C11 0.025(2) 0.022(2) 0.022(2) 0.004(2) -0.012(2) -0.006(2) C
C12 0.048(3) 0.024(2) 0.034(2) 0.013(2) -0.026(2) -0.002(2) C
C13 0.023(2) 0.018(2) 0.019(2) 0.004(2) -0.006(2) -0.002(2) C
N2 0.023(2) 0.022(2) 0.019(2) 0.005(2) -0.009(1) -0.000(1) N
C14 0.045(3) 0.023(2) 0.033(2) 0.004(2) -0.021(2) -0.007(2) C
C15 0.070(4) 0.020(2) 0.044(3) 0.011(3) -0.033(3) -0.005(2) C
C16 0.057(4) 0.056(4) 0.076(5) -0.013(4) 0.016(4) -0.018(4) C
CL2 0.164(2) 0.252(3) 0.136(2) -0.130(2) 0.053(2) -0.123(2) Cl
CL3 0.0439(8) 0.079(1) 0.071(1) 0.0027(9) 0.0086(8) 0.017(1) Cl
CL4 0.062(1) 0.058(1) 0.072(1) -0.005(1) 0.0204(9) 0.0015(9) Cl

loop_
_atom_site_label
_atom_site_fract_x
_atom_site_fract_y
_atom_site_fract_z
_atom_site_U_iso_or_equiv
_atom_site_occupancy
_atom_site_thermal_displace_type
_atom_site_calc_flag
_atom_site_calc_attached_atom
_atom_site_type_symbol
CO 0.7500 0.2500 0.16539(3) 0.0130(3) 0.500 Uani ? ? Co
CL1 0.84522(9) 0.08789(8) 0.16174(4) 0.0211(4) 1.000 Uani ? ? Cl
N1 0.8673(3) 0.3076(3) 0.1086(1) 0.019(2) 1.000 Uani ? ? N
C1 0.9005(4) 0.4049(4) 0.1094(2) 0.030(2) 1.000 Uani ? ? C
C2 0.9823(5) 0.4434(4) 0.0798(2) 0.035(3) 1.000 Uani ? ? C
C3 1.0335(4) 0.3785(4) 0.0467(2) 0.031(2) 1.000 Uani ? ? C
C4 1.0003(4) 0.2778(3) 0.0449(2) 0.021(2) 1.000 Uani ? ? C
C5 0.9175(4) 0.2451(4) 0.0766(1) 0.020(2) 1.000 Uani ? ? C
C6 1.0529(4) 0.2023(3) 0.0120(2) 0.022(2) 1.000 Uani ? ? C
O1 1.0380(3) 0.1118(3) 0.0137(1) 0.039(2) 1.000 Uani ? ? O
O2 1.1206(3) 0.2475(3) -0.0200(1) 0.023(1) 1.000 Uani ? ? O
C7 1.1783(4) 0.1808(3) -0.0537(2) 0.018(2) 1.000 Uani ? ? C
C8 1.2500 0.2500 -0.0856(2) 0.015(2) 0.500 Uani ? ? C
C9 1.1792(3) 0.3203(3) -0.1175(2) 0.018(2) 1.000 Uani ? ? C
O3 1.1178(3) 0.2551(3) -0.1498(1) 0.025(1) 1.000 Uani ? ? O
C10 1.0427(4) 0.3000(4) -0.1785(2) 0.023(2) 1.000 Uani ? ? C
O4 1.0258(3) 0.3902(3) -0.1785(1) 0.038(2) 1.000 Uani ? ? O
C11 0.9833(4) 0.2235(3) -0.2088(2) 0.023(2) 1.000 Uani ? ? C
C12 0.9965(5) 0.1195(4) -0.2008(2) 0.034(2) 1.000 Uani ? ? C
C13 0.9133(4) 0.2568(4) -0.2458(2) 0.020(2) 1.000 Uani ? ? C
N2 0.8563(3) 0.1924(3) -0.2743(1) 0.021(2) 1.000 Uani ? ? N
C14 0.8675(5) 0.0922(4) -0.2654(2) 0.032(2) 1.000 Uani ? ? C
C15 0.9369(6) 0.0527(4) -0.2299(2) 0.040(3) 1.000 Uani ? ? C
C16 1.1640(7) -0.0699(6) 0.0589(3) 0.062(4) 1.000 Uani ? ? C
CL2 1.2224(3) -0.0017(3) 0.1054(1) 0.178(2) 1.000 Uani ? ? Cl
CL3 1.1185(2) -0.1909(2) 0.08173(8) 0.063(1) 1.000 Uani ? ? Cl
CL4 1.2571(2) -0.0886(2) 0.01075(8) 0.064(1) 1.000 Uani ? ? Cl
C17 0.2500 0.2500 0.1914(2) 0.0823 0.500 Uiso ? ? C
CL5 0.1332(3) 0.2354(3) 0.1640(1) 0.099(2) 0.500 Uiso ? ? Cl
CL6 0.2492(3) 0.3345(3) 0.2341(1) 0.119(2) 0.500 Uiso ? ? Cl
CL7 0.1539(3) 0.3533(3) 0.1878(1) 0.270(7) 0.500 Uiso ? ? Cl
H1 0.8654 0.4502 0.1316 0.0402 1.000 Uiso calc C1 H
H2 1.0033 0.5129 0.0821 0.0503 1.000 Uiso calc C2 H
H3 1.0899 0.4027 0.0257 0.0407 1.000 Uiso calc C3 H
H4 0.8957 0.1757 0.0754 0.0257 1.000 Uiso calc C5 H
H5 1.1279 0.1445 -0.0737 0.0229 1.000 Uiso calc C7 H
H6 1.2222 0.1339 -0.0359 0.0229 1.000 Uiso calc C7 H
H7 1.2241 0.3651 -0.1362 0.0239 1.000 Uiso calc C9 H
H8 1.1313 0.3590 -0.0973 0.0239 1.000 Uiso calc C9 H
H9 1.0450 0.0950 -0.1761 0.0461 1.000 Uiso calc C12 H
H10 0.9054 0.3280 -0.2511 0.0259 1.000 Uiso calc C13 H
H11 0.8255 0.0459 -0.2846 0.0436 1.000 Uiso calc C14 H
H12 0.9436 -0.0188 -0.2255 0.0585 1.000 Uiso calc C15 H

loop_
_atom_type_symbol
_atom_type_description
_atom_type_scat_dispersion_real
_atom_type_scat_dispersion_imag
_atom_type_scat_source
C ? 0.002 0.002 International_Tables_Vol_IV_Table_2.3.1
H ? 0.000 0.000 International_Tables_Vol_IV_Table_2.3.1
Cl ? 0.132 0.159 International_Tables_Vol_IV_Table_2.3.1
Co ? 0.299 0.973 International_Tables_Vol_IV_Table_2.3.1
N ? 0.004 0.003 International_Tables_Vol_IV_Table_2.3.1
O ? 0.008 0.006 International_Tables_Vol_IV_Table_2.3.1

loop_
_geom_angle_atom_site_label_1
_geom_angle_atom_site_label_2
_geom_angle_atom_site_label_3
_geom_angle
_geom_angle_site_symmetry_1
_geom_angle_site_symmetry_2
_geom_angle_site_symmetry_3
_geom_angle_publ_flag
CL1 CO CL1 175.33(6) . . 2_655 ?
CL1 CO N1 87.7(1) . . . ?
CL1 CO N1 89.1(1) . . 2_655 ?
CL1 CO N2 92.7(1) . . 7_555 ?
CL1 CO N2 90.7(1) . . 8_655 ?
CL1 CO N1 89.1(1) 2_655 . . ?
CL1 CO N1 87.7(1) 2_655 . 2_655 ?
CL1 CO N2 90.7(1) 2_655 . 7_555 ?
CL1 CO N2 92.7(1) 2_655 . 8_655 ?
N1 CO N1 93.1(2) . . 2_655 ?
N1 CO N2 90.8(1) . . 7_555 ?
N1 CO N2 175.8(1) . . 8_655 ?
N1 CO N2 175.8(1) 2_655 . 7_555 ?
N1 CO N2 90.8(1) 2_655 . 8_655 ?
N2 CO N2 85.3(2) 7_555 . 8_655 ?
C1 N1 C5 117.0(4) . . . ?
N1 C1 C2 124.1(5) . . . ?
C1 C2 C3 118.7(5) . . . ?
C2 C3 C4 118.4(5) . . . ?
C3 C4 C5 119.1(4) . . . ?
C3 C4 C6 122.2(4) . . . ?
C5 C4 C6 118.7(4) . . . ?
N1 C5 C4 122.8(4) . . . ?
C4 C6 O1 125.0(4) . . . ?
C4 C6 O2 111.3(4) . . . ?
O1 C6 O2 123.8(4) . . . ?
C6 O2 C7 116.3(4) . . . ?
O2 C7 C8 106.1(3) . . . ?
C7 C8 C7 111.2(5) . . 2_755 ?
C7 C8 C9 110.6(2) . . . ?
C7 C8 C9 106.6(2) . . 2_755 ?
C7 C8 C9 106.6(2) 2_755 . . ?
C7 C8 C9 110.6(2) 2_755 . 2_755 ?
C9 C8 C9 111.4(5) . . 2_755 ?
C8 C9 O3 106.3(3) . . . ?
C9 O3 C10 116.7(4) . . . ?
O3 C10 O4 123.5(4) . . . ?
O3 C10 C11 111.0(4) . . . ?
O4 C10 C11 125.5(4) . . . ?
C10 C11 C12 121.3(4) . . . ?
C10 C11 C13 119.2(4) . . . ?
C12 C11 C13 119.5(4) . . . ?
C11 C12 C15 118.1(4) . . . ?
C11 C13 N2 122.6(4) . . . ?
C13 N2 C14 117.4(4) . . . ?
N2 C14 C15 123.6(5) . . . ?
C12 C15 C14 118.8(5) . . . ?
CL2 C16 CL3 109.8(5) . . . ?
CL2 C16 CL4 110.6(5) . . . ?
CL3 C16 CL4 109.6(4) . . . ?
CL5 C17 CL5 125.6(3) . . 2_555 ?
CL5 C17 CL6 114.02(6) . . . ?
CL5 C17 CL6 104.68(5) . . 2_555 ?
CL5 C17 CL7 59.23(4) . . . ?
CL5 C17 CL7 117.6(1) . . 2_555 ?
CL5 C17 CL6 104.68(5) 2_555 . . ?
CL5 C17 CL6 114.02(6) 2_555 . 2_555 ?
CL5 C17 CL7 117.6(1) 2_555 . . ?
CL5 C17 CL7 59.23(4) 2_555 . 2_555 ?
CL6 C17 CL6 87.5(2) . . 2_555 ?
CL6 C17 CL7 60.85(5) . . . ?
CL6 C17 CL7 124.3(2) . . 2_555 ?
CL6 C17 CL7 124.3(2) 2_555 . . ?
CL6 C17 CL7 60.85(5) 2_555 . 2_555 ?
CL7 C17 CL7 173.9(3) . . 2_555 ?
C17 CL5 CL7 65.57(3) . . . ?
C17 CL6 CL7 65.13(7) . . . ?
C17 CL7 CL5 55.20(7) . . . ?
C17 CL7 CL6 54.0(1) . . . ?
CL5 CL7 CL6 104.23 . . . ?

loop_
_geom_bond_atom_site_label_1
_geom_bond_atom_site_label_2
_geom_bond_distance
_geom_bond_site_symmetry_1
_geom_bond_site_symmetry_2
_geom_bond_publ_flag
CO CL1 2.428(1) . . ?
CO CL1 2.428(1) . 2_655 ?
CO N1 2.237(4) . . ?
CO N1 2.237(4) . 2_655 ?
CO N2 2.221(4) . 7_555 ?
CO N2 2.221(4) . 8_655 ?
N1 C1 1.340(6) . . ?
N1 C5 1.344(5) . . ?
C1 C2 1.379(7) . . ?
C2 C3 1.387(7) . . ?
C3 C4 1.383(7) . . ?
C4 C5 1.396(6) . . ?
C4 C6 1.481(6) . . ?
C6 O1 1.202(6) . . ?
C6 O2 1.339(5) . . ?
O2 C7 1.448(5) . . ?
C7 C8 1.531(5) . . ?
C7 C8 1.531(5) . 2_755 ?
C8 C9 1.533(5) . . ?
C8 C9 1.533(5) . 2_755 ?
C9 O3 1.437(5) . . ?
O3 C10 1.340(5) . . ?
C10 O4 1.201(6) . . ?
C10 C11 1.488(6) . . ?
C11 C12 1.391(7) . . ?
C11 C13 1.391(6) . . ?
C12 C15 1.387(8) . . ?
C13 N2 1.342(6) . . ?
N2 C14 1.345(6) . . ?
C14 C15 1.385(7) . . ?
C16 CL2 1.705(9) . . ?
C16 CL3 1.794(8) . . ?
C16 CL4 1.750(8) . . ?
C17 CL5 1.622(2) . . ?
C17 CL5 1.622(2) . 2_555 ?
C17 CL6 1.604(3) . . ?
C17 CL6 1.604(3) . 2_555 ?
C17 CL7 1.7979(2) . . ?
C17 CL7 1.7979(2) . 2_555 ?
CL5 CL7 1.6968 . . ?
CL6 CL7 1.7308 . . ?

loop_
_geom_contact_atom_site_label_1
_geom_contact_atom_site_label_2
_geom_contact_distance
_geom_contact_site_symmetry_1
_geom_contact_site_symmetry_2
_geom_contact_publ_flag
? ? ? ? ? ?
